data_7225644
loop_
_publ_author_name
'Chen, Dao-Qian'
'Guo, Chun-Huan'
'Zhang, Heng-Rui'
'Jin, Dong-Po'
'Li, Xue-Song'
'Gao, Pin'
'Wu, Xin-Xing'
'Liu, Xue-Yuan'
'Liang, Yong-Min'

_publ_section_title
;
 A metal-free transformation of alkynes to carbonyls directed by remote OH
 group
;
_journal_issue 15
_journal_name_full 'Green Chem.'
_journal_page_first 4176
_journal_paper_doi 10.1039/C6GC01141A
_journal_volume 18
_journal_year 2016
_chemical_formula_moiety 'C17 H17 Br O2'
_chemical_formula_sum 'C17 H17 Br O2'
_chemical_formula_weight 333.22
_chemical_name_systematic
;
 ? 
;
_space_group_crystal_system triclinic
_space_group_IT_number 2
_space_group_name_Hall '-P 1'
_space_group_name_H-M_alt 'P -1'
_symmetry_space_group_name_Hall '-P 1'
_symmetry_space_group_name_H-M 'P -1'
_atom_sites_solution_hydrogens geom
_atom_sites_solution_primary direct
_atom_sites_solution_secondary difmap
_audit_creation_date 2016-03-07
_audit_creation_method
;
Olex2 1.2
(compiled 2016.02.19 svn.r3266 for OlexSys, GUI svn.r5155)
;
_audit_update_record
;
2016-03-30 deposited with the CCDC.
2016-06-21 downloaded from the CCDC.
;
_cell_angle_alpha 75.207(6)
_cell_angle_beta 81.884(6)
_cell_angle_gamma 72.871(6)
_cell_formula_units_Z 4
_cell_length_a 9.5598(6)
_cell_length_b 9.6393(7)
_cell_length_c 18.0624(12)
_cell_measurement_reflns_used 3085
_cell_measurement_temperature 290.5(9)
_cell_measurement_theta_max 69.4940
_cell_measurement_theta_min 4.9950
_cell_volume 1533.97(19)
_computing_cell_refinement
;
CrysAlisPro, Agilent Technologies,
Version 1.171.37.35 (release 13-08-2014 CrysAlis171 .NET)
(compiled Aug 13 2014,18:06:01)
;
_computing_data_collection
;
CrysAlisPro, Agilent Technologies,
Version 1.171.37.35 (release 13-08-2014 CrysAlis171 .NET)
(compiled Aug 13 2014,18:06:01)
;
_computing_data_reduction
;
CrysAlisPro, Agilent Technologies,
Version 1.171.37.35 (release 13-08-2014 CrysAlis171 .NET)
(compiled Aug 13 2014,18:06:01)
;
_computing_molecular_graphics 'Olex2 (Dolomanov et al., 2009)'
_computing_publication_material 'Olex2 (Dolomanov et al., 2009)'
_computing_structure_refinement 'ShelXL (Sheldrick, 2015)'
_computing_structure_solution 'ShelXS (Sheldrick, 2008)'
_diffrn_ambient_environment air
_diffrn_ambient_temperature 290.5(9)
_diffrn_detector 'CCD plate'
_diffrn_detector_area_resol_mean 16.0733
_diffrn_detector_type Eos
_diffrn_measured_fraction_theta_full 0.970
_diffrn_measured_fraction_theta_max 0.970
_diffrn_measurement_details
;
  1 omega   86.00  152.00   1.0000    2.0000
omega____ theta____ kappa____ phi______ frames
    -      108.0000   63.0000   60.0000 66

  2 omega   85.00  112.00   1.0000    1.5000
omega____ theta____ kappa____ phi______ frames
    -       54.0000   57.0000    0.0000 27

  3 omega  125.00  171.00   1.0000    2.0000
omega____ theta____ kappa____ phi______ frames
    -      108.0000   77.0000 -120.0000 46

  4 omega   67.00   93.00   1.0000    2.0000
omega____ theta____ kappa____ phi______ frames
    -      108.0000  -38.0000    0.0000 26

  5 omega   49.00  127.00   1.0000    2.0000
omega____ theta____ kappa____ phi______ frames
    -      108.0000  -77.0000  -30.0000 78

  6 omega   84.00  110.00   1.0000    2.0000
omega____ theta____ kappa____ phi______ frames
    -      108.0000 -111.0000   60.0000 26

  7 omega   51.00   77.00   1.0000    1.5000
omega____ theta____ kappa____ phi______ frames
    -       54.0000 -125.0000   60.0000 26

  8 omega   49.00  138.00   1.0000    2.0000
omega____ theta____ kappa____ phi______ frames
    -      108.0000  -77.0000  150.0000 89

  9 omega   48.00  105.00   1.0000    2.0000
omega____ theta____ kappa____ phi______ frames
    -      108.0000 -111.0000  -30.0000 57

 10 omega   47.00   92.00   1.0000    2.0000
omega____ theta____ kappa____ phi______ frames
    -      108.0000  -38.0000 -150.0000 45

 11 omega   42.00   68.00   1.0000    2.0000
omega____ theta____ kappa____ phi______ frames
    -      108.0000  -25.0000 -180.0000 26

 12 omega   38.00  178.00   1.0000    2.0000
omega____ theta____ kappa____ phi______ frames
    -      108.0000    0.0000 -150.0000 140

 13 omega   84.00  110.00   1.0000    2.0000
omega____ theta____ kappa____ phi______ frames
    -      108.0000 -111.0000 -150.0000 26

 14 omega   37.00   93.00   1.0000    2.0000
omega____ theta____ kappa____ phi______ frames
    -      108.0000  -38.0000  -90.0000 56

 15 omega   36.00   80.00   1.0000    2.0000
omega____ theta____ kappa____ phi______ frames
    -      108.0000  -38.0000  -30.0000 44

 16 omega   38.00   93.00   1.0000    2.0000
omega____ theta____ kappa____ phi______ frames
    -      108.0000  -38.0000   90.0000 55

 17 omega   38.00   84.00   1.0000    2.0000
omega____ theta____ kappa____ phi______ frames
    -      108.0000  -38.0000  150.0000 46

 18 omega   38.00   97.00   1.0000    2.0000
omega____ theta____ kappa____ phi______ frames
    -      108.0000 -111.0000  150.0000 59

 19 omega   -3.00   74.00   1.0000    1.5000
omega____ theta____ kappa____ phi______ frames
    -       54.0000  -57.0000  -60.0000 77

 20 omega   32.00  110.00   1.0000    1.5000
omega____ theta____ kappa____ phi______ frames
    -       54.0000 -125.0000 -150.0000 78

 21 omega  -18.00   13.00   1.0000    1.0000
omega____ theta____ kappa____ phi______ frames
    -        0.0000  -38.0000 -180.0000 31

 22 omega   55.00  123.00   1.0000    1.5000
omega____ theta____ kappa____ phi______ frames
    -       54.0000   57.0000 -150.0000 68

 23 omega   44.00   69.00   1.0000    1.0000
omega____ theta____ kappa____ phi______ frames
    -        0.0000   72.0000  -34.0000 25

 24 omega   35.00  120.00   1.0000    1.5000
omega____ theta____ kappa____ phi______ frames
    -       54.0000   57.0000  -90.0000 85

 25 omega   42.00  109.00   1.0000    1.5000
omega____ theta____ kappa____ phi______ frames
    -       54.0000   57.0000  150.0000 67

 26 omega  -12.00   27.00   1.0000    1.0000
omega____ theta____ kappa____ phi______ frames
    -        0.0000   72.0000  -34.0000 39

 27 omega  -15.00   43.00   1.0000    1.5000
omega____ theta____ kappa____ phi______ frames
    -       54.0000  -57.0000   60.0000 58

 28 omega  -66.00  -30.00   1.0000    1.0000
omega____ theta____ kappa____ phi______ frames
    -        0.0000  -38.0000 -180.0000 36
;
_diffrn_measurement_device 'four-circle diffractometer'
_diffrn_measurement_device_type 'SuperNova, Dual, Cu at zero, Eos'
_diffrn_measurement_method '\w scans'
_diffrn_orient_matrix_UB_11 0.1305143000
_diffrn_orient_matrix_UB_12 -0.1324394000
_diffrn_orient_matrix_UB_13 -0.0129710000
_diffrn_orient_matrix_UB_21 -0.0693096000
_diffrn_orient_matrix_UB_22 -0.0071527000
_diffrn_orient_matrix_UB_23 -0.0704607000
_diffrn_orient_matrix_UB_31 0.0821201000
_diffrn_orient_matrix_UB_32 0.1090056000
_diffrn_orient_matrix_UB_33 -0.0518538000
_diffrn_radiation_monochromator mirror
_diffrn_radiation_probe x-ray
_diffrn_radiation_type MoK\a
_diffrn_radiation_wavelength 0.71000
_diffrn_reflns_av_R_equivalents 0.0165
_diffrn_reflns_av_unetI/netI 0.0252
_diffrn_reflns_limit_h_max 11
_diffrn_reflns_limit_h_min -8
_diffrn_reflns_limit_k_max 11
_diffrn_reflns_limit_k_min -10
_diffrn_reflns_limit_l_max 21
_diffrn_reflns_limit_l_min -21
_diffrn_reflns_number 9990
_diffrn_reflns_theta_full 25.61
_diffrn_reflns_theta_max 25.61
_diffrn_reflns_theta_min 2.23
_diffrn_source 'sealed X-ray tube'
_diffrn_source_type 'SuperNova (Cu) X-ray Source'
_exptl_absorpt_coefficient_mu 2.678
_exptl_absorpt_correction_T_max 1.00000
_exptl_absorpt_correction_T_min 0.78599
_exptl_absorpt_correction_type multi-scan
_exptl_absorpt_process_details
;
CrysAlisPro, Agilent Technologies,
Version 1.171.37.35 (release 13-08-2014 CrysAlis171 .NET)
(compiled Aug 13 2014,18:06:01)
Empirical absorption correction using spherical harmonics,
 implemented in SCALE3 ABSPACK scaling algorithm.
;
_exptl_crystal_colour 'clear light colourless'
_exptl_crystal_colour_lustre clear
_exptl_crystal_colour_modifier light
_exptl_crystal_colour_primary colourless
_exptl_crystal_density_diffrn 1.443
_exptl_crystal_density_method 'not measured'
_exptl_crystal_description block
_exptl_crystal_F_000 680
_exptl_crystal_size_max 0.24
_exptl_crystal_size_mid 0.23
_exptl_crystal_size_min 0.21
_refine_diff_density_max 0.915
_refine_diff_density_min -1.194
_refine_diff_density_rms 0.065
_refine_ls_extinction_method none
_refine_ls_goodness_of_fit_ref 1.050
_refine_ls_hydrogen_treatment mixed
_refine_ls_matrix_type full
_refine_ls_number_parameters 368
_refine_ls_number_reflns 5612
_refine_ls_number_restraints 0
_refine_ls_restrained_S_all 1.050
_refine_ls_R_factor_all 0.0911
_refine_ls_R_factor_gt 0.0673
_refine_ls_shift/su_max 0.003
_refine_ls_shift/su_mean 0.000
_refine_ls_structure_factor_coef Fsqd
_refine_ls_weighting_details 'calc w=1/[\s^2^(Fo^2^)+(0.0649P)^2^+2.7460P] where P=(Fo^2^+2Fc^2^)/3'
_refine_ls_weighting_scheme calc
_refine_ls_wR_factor_gt 0.1682
_refine_ls_wR_factor_ref 0.1845
_reflns_number_gt 3864
_reflns_number_total 5612
_reflns_threshold_expression >2sigma(I)
_cod_data_source_file c6gc01141a2.cif
_cod_data_source_block chdq_0307
_cod_depositor_comments 'Adding full bibliography for 7225644.cif.'
_cod_original_cell_volume 1533.97(18)
_cod_database_code 7225644
_reflns_odcompleteness_completeness 99.15
_reflns_odcompleteness_iscentric 1
_reflns_odcompleteness_theta 66.97
_olex2_refinement_description
;
1. Fixed Uiso
 At 1.2 times of:
  All C(H) groups, All C(H,H) groups
 At 1.5 times of:
  All C(H,H,H) groups, All O(H) groups
2.a Ternary CH refined with riding coordinates:
 C11(H11), C28(H28)
2.b Secondary CH2 refined with riding coordinates:
 C9(H9A,H9B), C10(H10A,H10B), C26(H26A,H26B), C27(H27A,H27B)
2.c Aromatic/amide H refined with riding coordinates:
 C1(H1), C2(H2A), C4(H4), C5(H5), C13(H13), C14(H14), C16(H16), C17(H17),
 C18(H18), C19(H19), C21(H21), C22(H22), C30(H30), C31(H31), C33(H33), C34(H34)
2.d Idealised Me refined as rotating group:
 C7(H7A,H7B,H7C), C24(H24A,H24B,H24C)
2.e Idealised tetrahedral OH refined as rotating group:
 O4(H4A)
;
_olex2_submission_special_instructions 'No special instructions were received'

loop_
_space_group_symop_id
_space_group_symop_operation_xyz
1 'x, y, z'
2 '-x, -y, -z'

loop_
_atom_site_label
_atom_site_type_symbol
_atom_site_fract_x
_atom_site_fract_y
_atom_site_fract_z
_atom_site_U_iso_or_equiv
_atom_site_adp_type
_atom_site_occupancy
_atom_site_calc_flag
_atom_site_refinement_flags_posn
Br1 Br 0.63796(11) -0.35230(11) 0.41883(4) 0.1276(4) Uani 1 d .
O1 O 0.6324(4) -0.1261(4) -0.0818(2) 0.0768(10) Uani 1 d .
O2 O 0.9266(4) -0.1862(5) 0.0519(2) 0.0675(10) Uani 1 d .
H2 H 0.929(5) -0.127(5) 0.063(3) 0.034(13) Uiso 1 d .
C1 C 0.9123(5) -0.2594(5) -0.2205(3) 0.0602(11) Uani 1 d .
H1 H 0.9880 -0.3080 -0.1881 0.072 Uiso 1 calc R
C2 C 0.9410(6) -0.2465(6) -0.2984(3) 0.0698(13) Uani 1 d .
H2A H 1.0362 -0.2841 -0.3180 0.084 Uiso 1 calc R
C3 C 0.8313(6) -0.1790(6) -0.3475(3) 0.0710(14) Uani 1 d .
C4 C 0.6906(6) -0.1217(6) -0.3171(3) 0.0718(14) Uani 1 d .
H4 H 0.6148 -0.0757 -0.3497 0.086 Uiso 1 calc R
C5 C 0.6618(5) -0.1321(5) -0.2395(3) 0.0607(11) Uani 1 d .
H5 H 0.5670 -0.0922 -0.2202 0.073 Uiso 1 calc R
C6 C 0.7728(5) -0.2015(5) -0.1894(3) 0.0514(10) Uani 1 d .
C7 C 0.8644(9) -0.1667(9) -0.4339(3) 0.114(3) Uani 1 d .
H7A H 0.8789 -0.0705 -0.4580 0.171 Uiso 1 calc GR
H7B H 0.7834 -0.1793 -0.4551 0.171 Uiso 1 calc GR
H7C H 0.9515 -0.2428 -0.4430 0.171 Uiso 1 calc GR
C8 C 0.7395(5) -0.2117(5) -0.1056(3) 0.0535(10) Uani 1 d .
C9 C 0.8419(5) -0.3288(5) -0.0514(3) 0.0555(11) Uani 1 d .
H9A H 0.9360 -0.3060 -0.0595 0.067 Uiso 1 calc R
H9B H 0.8572 -0.4237 -0.0647 0.067 Uiso 1 calc R
C10 C 0.7931(5) -0.3470(5) 0.0338(3) 0.0589(11) Uani 1 d .
H10A H 0.6962 -0.3633 0.0414 0.071 Uiso 1 calc R
H10B H 0.8593 -0.4361 0.0618 0.071 Uiso 1 calc R
C11 C 0.7875(5) -0.2193(5) 0.0689(2) 0.0535(10) Uani 1 d .
H11 H 0.7114 -0.1317 0.0458 0.064 Uiso 1 calc R
C12 C 0.7535(4) -0.2555(5) 0.1543(2) 0.0474(9) Uani 1 d .
C13 C 0.8619(5) -0.3325(5) 0.2055(3) 0.0605(12) Uani 1 d .
H13 H 0.9586 -0.3648 0.1865 0.073 Uiso 1 calc R
C14 C 0.8285(6) -0.3614(6) 0.2833(3) 0.0680(13) Uani 1 d .
H14 H 0.9023 -0.4112 0.3167 0.082 Uiso 1 calc R
C15 C 0.6851(6) -0.3163(6) 0.3116(3) 0.0641(12) Uani 1 d .
C16 C 0.5761(5) -0.2436(5) 0.2626(3) 0.0620(12) Uani 1 d .
H16 H 0.4792 -0.2146 0.2819 0.074 Uiso 1 calc R
C17 C 0.6102(5) -0.2135(5) 0.1847(2) 0.0543(10) Uani 1 d .
H17 H 0.5356 -0.1640 0.1518 0.065 Uiso 1 calc R
Br2 Br 0.61222(11) 0.20172(12) 0.43374(4) 0.1354(4) Uani 1 d .
O3 O 0.6590(5) 0.4532(5) -0.0737(3) 0.0974(14) Uani 1 d .
O4 O 0.9161(3) 0.0884(4) 0.08292(17) 0.0585(8) Uani 1 d .
H4A H 0.9636 0.1153 0.0431 0.088 Uiso 1 calc GR
C18 C 0.7981(5) 0.1849(5) -0.1926(3) 0.0555(11) Uani 1 d .
H18 H 0.8125 0.0970 -0.1548 0.067 Uiso 1 calc R
C19 C 0.8366(5) 0.1780(6) -0.2684(3) 0.0640(12) Uani 1 d .
H19 H 0.8773 0.0858 -0.2809 0.077 Uiso 1 calc R
C20 C 0.8154(6) 0.3061(7) -0.3259(3) 0.0713(14) Uani 1 d .
C21 C 0.7558(6) 0.4412(6) -0.3049(3) 0.0795(16) Uani 1 d .
H21 H 0.7411 0.5290 -0.3427 0.095 Uiso 1 calc R
C22 C 0.7180(6) 0.4484(6) -0.2295(3) 0.0683(13) Uani 1 d .
H22 H 0.6780 0.5408 -0.2173 0.082 Uiso 1 calc R
C23 C 0.7383(4) 0.3208(5) -0.1717(3) 0.0513(10) Uani 1 d .
C24 C 0.8587(9) 0.2973(9) -0.4089(3) 0.112(2) Uani 1 d .
H24A H 0.9139 0.1974 -0.4111 0.168 Uiso 1 calc GR
H24B H 0.9178 0.3644 -0.4320 0.168 Uiso 1 calc GR
H24C H 0.7720 0.3245 -0.4363 0.168 Uiso 1 calc GR
C25 C 0.6946(5) 0.3322(5) -0.0905(3) 0.0582(11) Uani 1 d .
C26 C 0.6933(6) 0.1942(6) -0.0299(3) 0.0652(13) Uani 1 d .
H26A H 0.7876 0.1223 -0.0347 0.078 Uiso 1 calc R
H26B H 0.6196 0.1530 -0.0412 0.078 Uiso 1 calc R
C27 C 0.6639(6) 0.2065(8) 0.0537(3) 0.0858(18) Uani 1 d .
H27A H 0.5874 0.2977 0.0560 0.103 Uiso 1 calc R
H27B H 0.6255 0.1242 0.0825 0.103 Uiso 1 calc R
C28 C 0.7847(6) 0.2066(7) 0.0919(3) 0.0776(16) Uani 1 d .
H28 H 0.8091 0.3010 0.0689 0.093 Uiso 1 calc R
C29 C 0.7472(5) 0.2013(5) 0.1764(2) 0.0534(10) Uani 1 d .
C30 C 0.7793(5) 0.0703(5) 0.2324(3) 0.0622(12) Uani 1 d .
H30 H 0.8280 -0.0187 0.2179 0.075 Uiso 1 calc R
C31 C 0.7409(6) 0.0687(6) 0.3086(3) 0.0686(13) Uani 1 d .
H31 H 0.7619 -0.0201 0.3457 0.082 Uiso 1 calc R
C32 C 0.6702(6) 0.2023(6) 0.3291(3) 0.0654(13) Uani 1 d .
C33 C 0.6375(5) 0.3327(6) 0.2756(3) 0.0626(12) Uani 1 d .
H33 H 0.5898 0.4217 0.2902 0.075 Uiso 1 calc R
C34 C 0.6761(5) 0.3311(5) 0.1993(3) 0.0589(11) Uani 1 d .
H34 H 0.6533 0.4200 0.1624 0.071 Uiso 1 calc R

loop_
_atom_site_aniso_label
_atom_site_aniso_U_11
_atom_site_aniso_U_22
_atom_site_aniso_U_33
_atom_site_aniso_U_23
_atom_site_aniso_U_13
_atom_site_aniso_U_12
Br1 0.1643(8) 0.1509(8) 0.0487(3) -0.0107(4) 0.0078(4) -0.0313(6)
O1 0.067(2) 0.082(2) 0.065(2) -0.0236(18) 0.0011(17) 0.0077(19)
O2 0.071(2) 0.077(3) 0.069(2) -0.033(2) 0.0205(17) -0.039(2)
C1 0.053(3) 0.066(3) 0.060(3) -0.020(2) -0.004(2) -0.008(2)
C2 0.062(3) 0.080(3) 0.065(3) -0.026(3) 0.009(2) -0.014(3)
C3 0.086(4) 0.075(3) 0.052(3) -0.019(2) 0.005(3) -0.022(3)
C4 0.075(3) 0.074(3) 0.064(3) -0.011(2) -0.017(3) -0.013(3)
C5 0.055(3) 0.059(3) 0.064(3) -0.016(2) -0.003(2) -0.009(2)
C6 0.052(2) 0.046(2) 0.057(2) -0.0152(19) -0.0009(19) -0.0131(19)
C7 0.143(7) 0.135(6) 0.056(3) -0.025(4) 0.008(4) -0.031(5)
C8 0.054(3) 0.051(2) 0.061(3) -0.021(2) 0.003(2) -0.017(2)
C9 0.057(3) 0.056(3) 0.059(3) -0.020(2) -0.003(2) -0.016(2)
C10 0.065(3) 0.050(2) 0.058(3) -0.012(2) -0.006(2) -0.011(2)
C11 0.055(3) 0.053(2) 0.053(2) -0.0128(19) 0.0056(19) -0.020(2)
C12 0.046(2) 0.049(2) 0.049(2) -0.0114(18) 0.0003(17) -0.0179(19)
C13 0.043(2) 0.066(3) 0.070(3) -0.016(2) 0.000(2) -0.010(2)
C14 0.067(3) 0.072(3) 0.061(3) -0.006(2) -0.019(2) -0.013(3)
C15 0.077(3) 0.065(3) 0.045(2) -0.009(2) -0.001(2) -0.015(3)
C16 0.052(3) 0.068(3) 0.059(3) -0.015(2) 0.009(2) -0.010(2)
C17 0.044(2) 0.061(3) 0.052(2) -0.010(2) -0.0037(18) -0.007(2)
Br2 0.1591(8) 0.1738(9) 0.0487(4) -0.0401(4) 0.0009(4) 0.0012(6)
O3 0.117(3) 0.075(3) 0.108(3) -0.051(2) 0.020(3) -0.025(2)
O4 0.0456(16) 0.072(2) 0.0515(17) -0.0218(15) 0.0070(13) -0.0043(15)
C18 0.060(3) 0.052(2) 0.053(2) -0.0137(19) -0.006(2) -0.010(2)
C19 0.066(3) 0.069(3) 0.059(3) -0.024(2) -0.002(2) -0.015(2)
C20 0.070(3) 0.087(4) 0.054(3) -0.009(3) -0.003(2) -0.024(3)
C21 0.077(4) 0.069(4) 0.078(4) 0.012(3) -0.012(3) -0.021(3)
C22 0.062(3) 0.053(3) 0.084(4) -0.012(2) -0.008(3) -0.010(2)
C23 0.041(2) 0.051(2) 0.062(3) -0.014(2) -0.0060(18) -0.0115(19)
C24 0.140(6) 0.137(6) 0.051(3) -0.017(4) 0.006(4) -0.035(5)
C25 0.048(2) 0.062(3) 0.073(3) -0.032(2) -0.004(2) -0.013(2)
C26 0.064(3) 0.078(3) 0.052(3) -0.026(2) -0.009(2) -0.006(2)
C27 0.070(3) 0.116(5) 0.064(3) -0.040(3) -0.013(3) 0.008(3)
C28 0.058(3) 0.107(4) 0.054(3) -0.034(3) -0.006(2) 0.014(3)
C29 0.043(2) 0.067(3) 0.045(2) -0.018(2) -0.0023(17) -0.003(2)
C30 0.065(3) 0.058(3) 0.061(3) -0.024(2) -0.007(2) -0.004(2)
C31 0.081(4) 0.064(3) 0.052(3) -0.006(2) -0.006(2) -0.013(3)
C32 0.066(3) 0.085(4) 0.042(2) -0.022(2) -0.002(2) -0.010(3)
C33 0.062(3) 0.064(3) 0.065(3) -0.032(2) -0.002(2) -0.008(2)
C34 0.054(3) 0.059(3) 0.053(2) -0.008(2) 0.000(2) -0.006(2)

loop_
_atom_type_symbol
_atom_type_description
_atom_type_scat_dispersion_real
_atom_type_scat_dispersion_imag
_atom_type_scat_source
C C 0.0033 0.0016 'International Tables Vol C Tables 4.2.6.8 and 6.1.1.4'
H H 0.0000 0.0000 'International Tables Vol C Tables 4.2.6.8 and 6.1.1.4'
Br Br -0.2901 2.4595 'International Tables Vol C Tables 4.2.6.8 and 6.1.1.4'
O O 0.0106 0.0060 'International Tables Vol C Tables 4.2.6.8 and 6.1.1.4'

loop_
_geom_angle_atom_site_label_1
_geom_angle_atom_site_label_2
_geom_angle_atom_site_label_3
_geom_angle
C11 O2 H2 114(4)
C2 C1 H1 119.4
C2 C1 C6 121.2(5)
C6 C1 H1 119.4
C1 C2 H2A 119.6
C3 C2 C1 120.9(5)
C3 C2 H2A 119.6
C2 C3 C4 118.5(5)
C2 C3 C7 120.4(5)
C4 C3 C7 121.1(6)
C3 C4 H4 119.6
C5 C4 C3 120.8(5)
C5 C4 H4 119.6
C4 C5 H5 119.6
C4 C5 C6 120.8(5)
C6 C5 H5 119.6
C1 C6 C5 117.8(4)
C1 C6 C8 122.2(4)
C5 C6 C8 120.0(4)
C3 C7 H7A 109.5
C3 C7 H7B 109.5
C3 C7 H7C 109.5
H7A C7 H7B 109.5
H7A C7 H7C 109.5
H7B C7 H7C 109.5
O1 C8 C6 120.6(4)
O1 C8 C9 120.9(4)
C6 C8 C9 118.5(4)
C8 C9 H9A 108.2
C8 C9 H9B 108.2
C8 C9 C10 116.4(4)
H9A C9 H9B 107.4
C10 C9 H9A 108.2
C10 C9 H9B 108.2
C9 C10 H10A 108.2
C9 C10 H10B 108.2
H10A C10 H10B 107.3
C11 C10 C9 116.4(4)
C11 C10 H10A 108.2
C11 C10 H10B 108.2
O2 C11 C10 108.4(4)
O2 C11 H11 108.9
O2 C11 C12 109.8(4)
C10 C11 H11 108.9
C12 C11 C10 111.8(4)
C12 C11 H11 108.9
C13 C12 C11 122.3(4)
C17 C12 C11 120.0(4)
C17 C12 C13 117.7(4)
C12 C13 H13 119.4
C14 C13 C12 121.2(4)
C14 C13 H13 119.4
C13 C14 H14 120.2
C13 C14 C15 119.5(4)
C15 C14 H14 120.2
C14 C15 Br1 120.0(4)
C16 C15 Br1 119.6(4)
C16 C15 C14 120.4(4)
C15 C16 H16 120.1
C15 C16 C17 119.9(4)
C17 C16 H16 120.1
C12 C17 H17 119.4
C16 C17 C12 121.3(4)
C16 C17 H17 119.4
C28 O4 H4A 109.5
C19 C18 H18 119.4
C19 C18 C23 121.3(4)
C23 C18 H18 119.4
C18 C19 H19 119.6
C20 C19 C18 120.7(5)
C20 C19 H19 119.6
C19 C20 C21 117.9(5)
C19 C20 C24 120.3(6)
C21 C20 C24 121.8(5)
C20 C21 H21 119.2
C22 C21 C20 121.5(5)
C22 C21 H21 119.2
C21 C22 H22 119.5
C21 C22 C23 121.1(5)
C23 C22 H22 119.5
C18 C23 C25 122.6(4)
C22 C23 C18 117.5(4)
C22 C23 C25 119.8(4)
C20 C24 H24A 109.5
C20 C24 H24B 109.5
C20 C24 H24C 109.5
H24A C24 H24B 109.5
H24A C24 H24C 109.5
H24B C24 H24C 109.5
O3 C25 C23 120.4(5)
O3 C25 C26 120.2(5)
C23 C25 C26 119.4(4)
C25 C26 H26A 107.7
C25 C26 H26B 107.7
C25 C26 C27 118.3(5)
H26A C26 H26B 107.1
C27 C26 H26A 107.7
C27 C26 H26B 107.7
C26 C27 H27A 108.0
C26 C27 H27B 108.0
H27A C27 H27B 107.2
C28 C27 C26 117.3(5)
C28 C27 H27A 108.0
C28 C27 H27B 108.0
O4 C28 H28 107.0
O4 C28 C29 108.7(4)
C27 C28 O4 114.2(5)
C27 C28 H28 107.0
C27 C28 C29 112.6(5)
C29 C28 H28 107.0
C30 C29 C28 122.9(4)
C34 C29 C28 119.0(4)
C34 C29 C30 118.0(4)
C29 C30 H30 119.2
C31 C30 C29 121.5(4)
C31 C30 H30 119.2
C30 C31 H31 120.8
C30 C31 C32 118.4(5)
C32 C31 H31 120.8
C31 C32 Br2 119.0(4)
C33 C32 Br2 119.5(4)
C33 C32 C31 121.5(4)
C32 C33 H33 120.5
C32 C33 C34 118.9(4)
C34 C33 H33 120.5
C29 C34 C33 121.6(4)
C29 C34 H34 119.2
C33 C34 H34 119.2

loop_
_geom_bond_atom_site_label_1
_geom_bond_atom_site_label_2
_geom_bond_distance
Br1 C15 1.892(5)
O1 C8 1.214(5)
O2 H2 0.65(4)
O2 C11 1.431(6)
C1 H1 0.9300
C1 C2 1.377(7)
C1 C6 1.384(6)
C2 H2A 0.9300
C2 C3 1.370(7)
C3 C4 1.387(8)
C3 C7 1.529(7)
C4 H4 0.9300
C4 C5 1.374(7)
C5 H5 0.9300
C5 C6 1.391(6)
C6 C8 1.486(6)
C7 H7A 0.9600
C7 H7B 0.9600
C7 H7C 0.9600
C8 C9 1.500(6)
C9 H9A 0.9700
C9 H9B 0.9700
C9 C10 1.525(6)
C10 H10A 0.9700
C10 H10B 0.9700
C10 C11 1.507(6)
C11 H11 0.9800
C11 C12 1.503(6)
C12 C13 1.396(6)
C12 C17 1.384(6)
C13 H13 0.9300
C13 C14 1.371(7)
C14 H14 0.9300
C14 C15 1.376(7)
C15 C16 1.369(7)
C16 H16 0.9300
C16 C17 1.373(6)
C17 H17 0.9300
Br2 C32 1.893(4)
O3 C25 1.219(6)
O4 H4A 0.8200
O4 C28 1.448(5)
C18 H18 0.9300
C18 C19 1.380(6)
C18 C23 1.392(6)
C19 H19 0.9300
C19 C20 1.379(7)
C20 C21 1.385(8)
C20 C24 1.516(7)
C21 H21 0.9300
C21 C22 1.372(8)
C22 H22 0.9300
C22 C23 1.380(7)
C23 C25 1.489(6)
C24 H24A 0.9600
C24 H24B 0.9600
C24 H24C 0.9600
C25 C26 1.493(7)
C26 H26A 0.9700
C26 H26B 0.9700
C26 C27 1.526(6)
C27 H27A 0.9700
C27 H27B 0.9700
C27 C28 1.426(8)
C28 H28 0.9800
C28 C29 1.508(6)
C29 C30 1.386(6)
C29 C34 1.372(6)
C30 H30 0.9300
C30 C31 1.372(7)
C31 H31 0.9300
C31 C32 1.382(7)
C32 C33 1.359(7)
C33 H33 0.9300
C33 C34 1.378(6)
C34 H34 0.9300

loop_
_geom_torsion_atom_site_label_1
_geom_torsion_atom_site_label_2
_geom_torsion_atom_site_label_3
_geom_torsion_atom_site_label_4
_geom_torsion
Br1 C15 C16 C17 178.2(4)
O1 C8 C9 C10 7.9(7)
O2 C11 C12 C13 -35.8(6)
O2 C11 C12 C17 144.9(4)
C1 C2 C3 C4 1.0(9)
C1 C2 C3 C7 -179.4(6)
C1 C6 C8 O1 158.3(5)
C1 C6 C8 C9 -21.1(6)
C2 C1 C6 C5 1.2(7)
C2 C1 C6 C8 -178.9(5)
C2 C3 C4 C5 0.1(8)
C3 C4 C5 C6 -0.6(8)
C4 C5 C6 C1 0.0(7)
C4 C5 C6 C8 180.0(4)
C5 C6 C8 O1 -21.7(7)
C5 C6 C8 C9 158.9(4)
C6 C1 C2 C3 -1.7(8)
C6 C8 C9 C10 -172.7(4)
C7 C3 C4 C5 -179.5(6)
C8 C9 C10 C11 -67.7(6)
C9 C10 C11 O2 -52.9(5)
C9 C10 C11 C12 -174.1(4)
C10 C11 C12 C13 84.5(5)
C10 C11 C12 C17 -94.8(5)
C11 C12 C13 C14 178.6(4)
C11 C12 C17 C16 -179.2(4)
C12 C13 C14 C15 1.2(8)
C13 C12 C17 C16 1.4(7)
C13 C14 C15 Br1 -178.9(4)
C13 C14 C15 C16 0.3(8)
C14 C15 C16 C17 -1.0(8)
C15 C16 C17 C12 0.1(8)
C17 C12 C13 C14 -2.1(7)
Br2 C32 C33 C34 -177.9(4)
O3 C25 C26 C27 -6.9(7)
O4 C28 C29 C30 -30.7(7)
O4 C28 C29 C34 150.4(5)
C18 C19 C20 C21 0.6(8)
C18 C19 C20 C24 179.7(5)
C18 C23 C25 O3 171.3(5)
C18 C23 C25 C26 -9.3(6)
C19 C18 C23 C22 0.4(7)
C19 C18 C23 C25 179.5(4)
C19 C20 C21 C22 -0.3(9)
C20 C21 C22 C23 0.1(9)
C21 C22 C23 C18 -0.1(7)
C21 C22 C23 C25 -179.3(5)
C22 C23 C25 O3 -9.6(7)
C22 C23 C25 C26 169.8(4)
C23 C18 C19 C20 -0.6(8)
C23 C25 C26 C27 173.6(4)
C24 C20 C21 C22 -179.5(6)
C25 C26 C27 C28 -81.9(7)
C26 C27 C28 O4 -48.8(8)
C26 C27 C28 C29 -173.4(5)
C27 C28 C29 C30 96.8(6)
C27 C28 C29 C34 -82.1(7)
C28 C29 C30 C31 -178.5(5)
C28 C29 C34 C33 179.2(5)
C29 C30 C31 C32 -0.8(8)
C30 C29 C34 C33 0.3(7)
C30 C31 C32 Br2 178.5(4)
C30 C31 C32 C33 0.6(8)
C31 C32 C33 C34 -0.1(8)
C32 C33 C34 C29 -0.4(8)
C34 C29 C30 C31 0.4(7)
